data_2221344
loop_
_publ_author_name
'Dudko, A.'
'Bon, V.'
'Kozachkova, A.'
'Pekhnyo, V.'

_publ_section_title
;
 Tetraaquabis[(1-ammonio-1-phosphonoethyl)phosphonato]zinc(II)
 tetrahydrate
;
_journal_coeditor_code FJ2201
_journal_issue 4
_journal_name_full 'Acta Crystallographica Section E'
_journal_page_first m459
_journal_paper_doi 10.1107/S1600536809010599
_journal_volume 65
_journal_year 2009
_chemical_formula_iupac '[Zn (C2 H8 N O6 P2)2 (H2 O)4], 4H2 O'
_chemical_formula_moiety 'C4 H24 N2 O16 P4 Zn, 4(H2 O)'
_chemical_formula_sum 'C4 H32 N2 O20 P4 Zn'
_chemical_formula_weight 617.57
_chemical_name_systematic
;
Tetraaquabis[(1-ammonio-1-phosphonoethyl)phosphonato]zinc(II) tetrahydrate
;
_space_group_IT_number 2
_symmetry_cell_setting triclinic
_symmetry_space_group_name_Hall '-P 1'
_symmetry_space_group_name_H-M 'P -1'
_atom_sites_solution_hydrogens geom
_atom_sites_solution_primary direct
_atom_sites_solution_secondary difmap
_audit_creation_method SHELXL-97
_cell_angle_alpha 96.440(3)
_cell_angle_beta 90.788(3)
_cell_angle_gamma 102.080(3)
_cell_formula_units_Z 1
_cell_length_a 5.6712(4)
_cell_length_b 9.3279(6)
_cell_length_c 10.7009(7)
_cell_measurement_reflns_used 2105
_cell_measurement_temperature 173(2)
_cell_measurement_theta_max 25.92
_cell_measurement_theta_min 2.25
_cell_volume 549.65(6)
_computing_cell_refinement 'SAINT (Bruker, 2005)'
_computing_data_collection 'APEX2 (Bruker, 2005)'
_computing_data_reduction 'SAINT  (Bruker, 2005)'
_computing_molecular_graphics 'SHELXTL (Sheldrick, 2008)'
_computing_publication_material 'publCIF (Westrip, 2009)'
_computing_structure_refinement 'SHELXL97 (Sheldrick, 2008)'
_computing_structure_solution 'SHELXS97 (Sheldrick, 2008)'
_diffrn_ambient_temperature 173(2)
_diffrn_detector_area_resol_mean 8.26
_diffrn_measured_fraction_theta_full 0.996
_diffrn_measured_fraction_theta_max 0.996
_diffrn_measurement_device_type 'Bruker APEXII CCD'
_diffrn_measurement_method '\f and \w'
_diffrn_radiation_monochromator graphite
_diffrn_radiation_source 'fine-focus sealed tube'
_diffrn_radiation_type MoK\a
_diffrn_radiation_wavelength 0.71073
_diffrn_reflns_av_R_equivalents 0.0579
_diffrn_reflns_av_sigmaI/netI 0.0575
_diffrn_reflns_limit_h_max 7
_diffrn_reflns_limit_h_min -7
_diffrn_reflns_limit_k_max 10
_diffrn_reflns_limit_k_min -11
_diffrn_reflns_limit_l_max 13
_diffrn_reflns_limit_l_min -13
_diffrn_reflns_number 8897
_diffrn_reflns_theta_full 26.40
_diffrn_reflns_theta_max 26.40
_diffrn_reflns_theta_min 2.25
_exptl_absorpt_coefficient_mu 1.502
_exptl_absorpt_correction_T_max 0.9451
_exptl_absorpt_correction_T_min 0.6124
_exptl_absorpt_correction_type numerical
_exptl_absorpt_process_details '(SADABS; Bruker, 2005)'
_exptl_crystal_colour colourless
_exptl_crystal_density_diffrn 1.866
_exptl_crystal_density_method 'not measured'
_exptl_crystal_description block
_exptl_crystal_F_000 320
_exptl_crystal_size_max 0.36
_exptl_crystal_size_mid 0.10
_exptl_crystal_size_min 0.04
_refine_diff_density_max 0.390
_refine_diff_density_min -0.475
_refine_ls_extinction_method none
_refine_ls_goodness_of_fit_ref 1.000
_refine_ls_hydrogen_treatment mixed
_refine_ls_matrix_type full
_refine_ls_number_parameters 182
_refine_ls_number_reflns 2244
_refine_ls_number_restraints 1
_refine_ls_restrained_S_all 1.000
_refine_ls_R_factor_all 0.0519
_refine_ls_R_factor_gt 0.0365
_refine_ls_shift/su_max 0.000
_refine_ls_shift/su_mean 0.000
_refine_ls_structure_factor_coef Fsqd
_refine_ls_weighting_details 'calc w=1/[\s^2^(Fo^2^)+(0.0395P)^2^] where P=(Fo^2^+2Fc^2^)/3'
_refine_ls_weighting_scheme calc
_refine_ls_wR_factor_gt 0.0758
_refine_ls_wR_factor_ref 0.0805
_reflns_number_gt 1747
_reflns_number_total 2244
_reflns_threshold_expression I>2\s(I)
_cod_data_source_file fj2201.cif
_cod_data_source_block I
_cod_database_code 2221344
_cod_database_fobs_code 2221344

loop_
_symmetry_equiv_pos_as_xyz
'x, y, z'
'-x, -y, -z'

loop_
_atom_site_type_symbol
_atom_site_label
_atom_site_fract_x
_atom_site_fract_y
_atom_site_fract_z
_atom_site_U_iso_or_equiv
_atom_site_adp_type
_atom_site_calc_flag
_atom_site_refinement_flags
_atom_site_occupancy
_atom_site_disorder_assembly
_atom_site_disorder_group
Zn Zn1 0.0000 0.5000 0.5000 0.01171(16) Uani d S 1 . .
P P1 0.02405(14) 0.80873(8) 0.37915(7) 0.01033(19) Uani d . 1 . .
P P2 -0.00669(14) 0.81048(9) 0.09143(7) 0.0116(2) Uani d . 1 . .
C C1 0.1808(5) 0.8672(3) 0.2381(3) 0.0109(6) Uani d . 1 . .
C C2 0.2791(6) 1.0348(3) 0.2544(3) 0.0176(7) Uani d . 1 . .
H H2A 0.3983 1.0614 0.3248 0.026 Uiso calc R 1 . .
H H2B 0.1461 1.0855 0.2716 0.026 Uiso calc R 1 . .
H H2C 0.3557 1.0644 0.1770 0.026 Uiso calc R 1 . .
N N1 0.3905(5) 0.7921(3) 0.2240(3) 0.0133(6) Uani d . 1 . .
H H1A 0.483(6) 0.830(4) 0.160(3) 0.020 Uiso d . 1 . .
H H1B 0.349(6) 0.699(4) 0.208(3) 0.020 Uiso d . 1 . .
H H1C 0.485(6) 0.807(4) 0.295(3) 0.020 Uiso d . 1 . .
O O1 -0.0090(4) 0.6449(2) 0.37040(19) 0.0135(5) Uani d . 1 . .
O O2 0.2165(4) 0.8783(2) 0.4886(2) 0.0143(5) Uani d . 1 . .
H H2O 0.206(6) 0.956(4) 0.519(3) 0.017 Uiso d . 1 . .
O O3 -0.1966(4) 0.8741(2) 0.39210(19) 0.0139(5) Uani d . 1 . .
O O4 -0.0857(4) 0.6470(2) 0.0759(2) 0.0181(5) Uani d . 1 . .
O O5 0.1793(4) 0.8548(2) -0.0123(2) 0.0148(5) Uani d D 1 . .
H H5O 0.182(6) 0.931(3) -0.039(3) 0.018 Uiso d D 1 . .
O O6 -0.1990(4) 0.8997(2) 0.0930(2) 0.0156(5) Uani d . 1 . .
O O7 0.1908(4) 0.3844(3) 0.3764(2) 0.0183(5) Uani d . 1 . .
H H71 0.319(7) 0.371(4) 0.408(3) 0.022 Uiso d . 1 . .
H H72 0.204(7) 0.413(4) 0.312(4) 0.022 Uiso d . 1 . .
O O8 0.3234(4) 0.6366(3) 0.5883(2) 0.0152(5) Uani d . 1 . .
H H81 0.311(6) 0.719(4) 0.571(3) 0.018 Uiso d . 1 . .
H H82 0.300(6) 0.633(4) 0.667(4) 0.018 Uiso d . 1 . .
O O9 0.2666(4) 0.6106(3) 0.8304(2) 0.0181(5) Uani d . 1 . .
H H91 0.228(6) 0.681(4) 0.882(3) 0.022 Uiso d . 1 . .
H H92 0.189(6) 0.532(4) 0.852(3) 0.022 Uiso d . 1 . .
O O10 0.3107(4) 0.4849(3) 0.1490(2) 0.0187(5) Uani d . 1 . .
H H101 0.236(6) 0.448(4) 0.079(4) 0.022 Uiso d . 1 . .
H H102 0.437(7) 0.460(4) 0.143(3) 0.022 Uiso d . 1 . .

loop_
_atom_site_aniso_label
_atom_site_aniso_U_11
_atom_site_aniso_U_22
_atom_site_aniso_U_33
_atom_site_aniso_U_12
_atom_site_aniso_U_13
_atom_site_aniso_U_23
Zn1 0.0117(3) 0.0109(3) 0.0129(3) 0.0029(2) 0.0003(2) 0.0021(2)
P1 0.0105(4) 0.0103(4) 0.0105(4) 0.0031(3) 0.0003(3) 0.0009(3)
P2 0.0115(4) 0.0125(4) 0.0116(4) 0.0031(3) -0.0009(3) 0.0035(3)
C1 0.0096(15) 0.0088(15) 0.0146(16) 0.0030(12) 0.0003(12) 0.0007(12)
C2 0.0208(18) 0.0114(16) 0.0183(18) -0.0021(13) 0.0001(14) 0.0017(13)
N1 0.0105(14) 0.0155(15) 0.0134(15) 0.0010(12) -0.0017(11) 0.0032(12)
O1 0.0179(12) 0.0093(11) 0.0133(12) 0.0028(9) 0.0007(9) 0.0011(8)
O2 0.0164(12) 0.0141(12) 0.0129(12) 0.0067(10) -0.0032(9) -0.0032(9)
O3 0.0118(11) 0.0150(12) 0.0154(12) 0.0049(9) -0.0013(9) -0.0004(9)
O4 0.0224(13) 0.0143(12) 0.0158(12) 0.0001(9) -0.0047(10) 0.0013(9)
O5 0.0187(12) 0.0118(12) 0.0167(12) 0.0061(10) 0.0061(9) 0.0080(9)
O6 0.0113(11) 0.0206(12) 0.0178(12) 0.0060(9) 0.0024(9) 0.0092(9)
O7 0.0186(13) 0.0225(13) 0.0162(13) 0.0090(10) -0.0004(11) 0.0043(10)
O8 0.0146(12) 0.0139(12) 0.0181(13) 0.0034(10) -0.0017(10) 0.0054(10)
O9 0.0201(13) 0.0148(12) 0.0199(13) 0.0042(10) 0.0041(10) 0.0025(10)
O10 0.0152(13) 0.0239(13) 0.0176(13) 0.0072(11) -0.0022(10) -0.0004(10)

loop_
_atom_type_symbol
_atom_type_description
_atom_type_scat_dispersion_real
_atom_type_scat_dispersion_imag
_atom_type_scat_source
C C 0.0033 0.0016 'International Tables Vol C Tables 4.2.6.8 and 6.1.1.4'
H H 0.0000 0.0000 'International Tables Vol C Tables 4.2.6.8 and 6.1.1.4'
N N 0.0061 0.0033 'International Tables Vol C Tables 4.2.6.8 and 6.1.1.4'
O O 0.0106 0.0060 'International Tables Vol C Tables 4.2.6.8 and 6.1.1.4'
P P 0.1023 0.0942 'International Tables Vol C Tables 4.2.6.8 and 6.1.1.4'
Zn Zn 0.2839 1.4301 'International Tables Vol C Tables 4.2.6.8 and 6.1.1.4'

loop_
_geom_angle_atom_site_label_1
_geom_angle_atom_site_label_2
_geom_angle_atom_site_label_3
_geom_angle_site_symmetry_1
_geom_angle_site_symmetry_3
_geom_angle
_geom_angle_publ_flag
O1 Zn1 O1 . 2_566 179.9990(10) ?
O1 Zn1 O7 . 2_566 90.77(9) ?
O1 Zn1 O7 2_566 2_566 89.23(9) ?
O1 Zn1 O7 . . 89.23(9) ?
O1 Zn1 O7 2_566 . 90.77(9) ?
O7 Zn1 O7 2_566 . 180.00(11) ?
O1 Zn1 O8 . 2_566 88.74(9) ?
O1 Zn1 O8 2_566 2_566 91.26(9) ?
O7 Zn1 O8 2_566 2_566 92.46(9) ?
O7 Zn1 O8 . 2_566 87.54(9) ?
O1 Zn1 O8 . . 91.27(9) ?
O1 Zn1 O8 2_566 . 88.73(9) ?
O7 Zn1 O8 2_566 . 87.54(9) ?
O7 Zn1 O8 . . 92.46(9) ?
O8 Zn1 O8 2_566 . 180.0 ?
O1 P1 O3 . . 118.11(12) ?
O1 P1 O2 . . 107.82(12) ?
O3 P1 O2 . . 111.01(12) ?
O1 P1 C1 . . 107.13(13) ?
O3 P1 C1 . . 108.84(13) ?
O2 P1 C1 . . 102.79(13) ?
O4 P2 O6 . . 117.67(13) ?
O4 P2 O5 . . 108.21(12) ?
O6 P2 O5 . . 110.56(12) ?
O4 P2 C1 . . 108.34(13) ?
O6 P2 C1 . . 108.52(13) ?
O5 P2 C1 . . 102.44(13) ?
N1 C1 C2 . . 108.4(3) ?
N1 C1 P1 . . 107.2(2) ?
C2 C1 P1 . . 110.6(2) ?
N1 C1 P2 . . 106.55(19) ?
C2 C1 P2 . . 110.3(2) ?
P1 C1 P2 . . 113.58(16) ?
C1 C2 H2A . . 109.5 ?
C1 C2 H2B . . 109.5 ?
H2A C2 H2B . . 109.5 ?
C1 C2 H2C . . 109.5 ?
H2A C2 H2C . . 109.5 ?
H2B C2 H2C . . 109.5 ?
C1 N1 H1A . . 108(2) ?
C1 N1 H1B . . 114(2) ?
H1A N1 H1B . . 110(3) ?
C1 N1 H1C . . 113(2) ?
H1A N1 H1C . . 108(3) ?
H1B N1 H1C . . 104(3) ?
P1 O1 Zn1 . . 133.80(13) ?
P1 O2 H2O . . 115(3) ?
P2 O5 H5O . . 118(3) ?
Zn1 O7 H71 . . 113(2) ?
Zn1 O7 H72 . . 114(3) ?
H71 O7 H72 . . 114(4) ?
Zn1 O8 H81 . . 101(2) ?
Zn1 O8 H82 . . 103(2) ?
H81 O8 H82 . . 108(3) ?
H91 O9 H92 . . 106(3) ?
H101 O10 H102 . . 103(3) ?

loop_
_geom_bond_atom_site_label_1
_geom_bond_atom_site_label_2
_geom_bond_site_symmetry_2
_geom_bond_distance
_geom_bond_publ_flag
Zn1 O1 . 2.050(2) ?
Zn1 O1 2_566 2.050(2) ?
Zn1 O7 2_566 2.071(2) ?
Zn1 O7 . 2.071(2) ?
Zn1 O8 2_566 2.141(2) ?
Zn1 O8 . 2.141(2) ?
P1 O1 . 1.492(2) ?
P1 O3 . 1.504(2) ?
P1 O2 . 1.575(2) ?
P1 C1 . 1.839(3) ?
P2 O4 . 1.486(2) ?
P2 O6 . 1.503(2) ?
P2 O5 . 1.571(2) ?
P2 C1 . 1.846(3) ?
C1 N1 . 1.502(4) ?
C1 C2 . 1.535(4) ?
C2 H2A . 0.9800 ?
C2 H2B . 0.9800 ?
C2 H2C . 0.9800 ?
N1 H1A . 0.93(4) ?
N1 H1B . 0.85(4) ?
N1 H1C . 0.90(4) ?
O2 H2O . 0.78(3) ?
O5 H5O . 0.793(18) ?
O7 H71 . 0.84(4) ?
O7 H72 . 0.76(4) ?
O8 H81 . 0.82(4) ?
O8 H82 . 0.86(4) ?
O9 H91 . 0.87(4) ?
O9 H92 . 0.83(4) ?
O10 H101 . 0.85(4) ?
O10 H102 . 0.80(4) ?

loop_
_geom_hbond_atom_site_label_D
_geom_hbond_atom_site_label_H
_geom_hbond_atom_site_label_A
_geom_hbond_site_symmetry_A
_geom_hbond_distance_DH
_geom_hbond_distance_HA
_geom_hbond_distance_DA
_geom_hbond_angle_DHA
N1 H1A O6 1_655 0.93(4) 1.96(4) 2.796(4) 150(3)
N1 H1B O10 . 0.85(4) 1.99(4) 2.827(4) 168(3)
N1 H1C O3 1_655 0.90(4) 2.01(4) 2.851(3) 153(3)
O2 H2O O3 2_576 0.78(3) 1.76(3) 2.536(3) 172(4)
O5 H5O O6 2_575 0.793(18) 1.726(19) 2.519(3) 177(4)
O7 H71 O8 2_666 0.84(4) 2.05(4) 2.826(3) 155(3)
O7 H72 O10 . 0.76(4) 2.00(4) 2.748(3) 168(4)
O8 H81 O2 . 0.82(4) 1.97(4) 2.772(3) 163(3)
O8 H82 O9 . 0.86(4) 1.79(4) 2.646(3) 174(3)
O9 H91 O5 1_556 0.87(4) 1.94(4) 2.810(3) 172(3)
O9 H92 O4 2_566 0.83(4) 1.91(4) 2.715(3) 165(4)
O10 H101 O4 2_565 0.85(4) 1.90(4) 2.744(3) 175(3)
O10 H102 O9 2_666 0.80(4) 1.96(4) 2.741(3) 167(4)

loop_
_geom_torsion_atom_site_label_1
_geom_torsion_atom_site_label_2
_geom_torsion_atom_site_label_3
_geom_torsion_atom_site_label_4
_geom_torsion_site_symmetry_1
_geom_torsion_site_symmetry_2
_geom_torsion_site_symmetry_3
_geom_torsion_site_symmetry_4
_geom_torsion
_geom_torsion_publ_flag
O1 P1 C1 N1 . . . . -47.7(2) ?
O3 P1 C1 N1 . . . . -176.47(18) ?
O2 P1 C1 N1 . . . . 65.8(2) ?
O1 P1 C1 C2 . . . . -165.7(2) ?
O3 P1 C1 C2 . . . . 65.6(2) ?
O2 P1 C1 C2 . . . . -52.2(2) ?
O1 P1 C1 P2 . . . . 69.67(18) ?
O3 P1 C1 P2 . . . . -59.08(18) ?
O2 P1 C1 P2 . . . . -176.85(15) ?
O4 P2 C1 N1 . . . . 59.3(2) ?
O6 P2 C1 N1 . . . . -171.88(19) ?
O5 P2 C1 N1 . . . . -54.9(2) ?
O4 P2 C1 C2 . . . . 176.7(2) ?
O6 P2 C1 C2 . . . . -54.5(2) ?
O5 P2 C1 C2 . . . . 62.5(2) ?
O4 P2 C1 P1 . . . . -58.45(19) ?
O6 P2 C1 P1 . . . . 70.38(18) ?
O5 P2 C1 P1 . . . . -172.68(15) ?
O3 P1 O1 Zn1 . . . . -92.94(19) ?
O2 P1 O1 Zn1 . . . . 33.8(2) ?
C1 P1 O1 Zn1 . . . . 143.85(17) ?
O7 Zn1 O1 P1 2_566 . . . 41.88(18) ?
O7 Zn1 O1 P1 . . . . -138.12(18) ?
O8 Zn1 O1 P1 2_566 . . . 134.32(18) ?
O8 Zn1 O1 P1 . . . . -45.68(18) ?
